data_4062385
loop_
_publ_author_name
'Puiu, Simona C.'
'Warren, Timothy H.'

_publ_section_title
;
 Three-Coordinate \b-Diketiminato Nickel Nitrosyl Complexes from
 Nickel(I)-Lutidine and Nickel(II)-Alkyl Precursors
;
_journal_issue 20
_journal_name_full Organometallics
_journal_page_first 3974
_journal_page_last 3976
_journal_paper_doi 10.1021/om034041q
_journal_volume 22
_journal_year 2003
_chemical_formula_sum 'C23 H30 N4 Ni O2'
_chemical_formula_weight 453.22
_chemical_name_common '[Me2NN]Ni(h2-O2N2Et)'
_space_group_IT_number 14
_symmetry_cell_setting monoclinic
_symmetry_space_group_name_Hall '-P 2yn'
_symmetry_space_group_name_H-M 'P 1 21/n 1'
_cell_angle_alpha 90.00
_cell_angle_beta 103.443(2)
_cell_angle_gamma 90.00
_cell_formula_units_Z 4
_cell_length_a 7.1946(6)
_cell_length_b 28.514(2)
_cell_length_c 11.0223(9)
_cell_measurement_temperature 173(2)
_cell_volume 2199.2(3)
_diffrn_ambient_temperature 173(2)
_exptl_crystal_density_diffrn 1.369
_cod_depositor_comments
;
The following automatic conversions were performed:
'_symmetry_cell_setting' value 'Monoclinic' changed to 'monoclinic'
according to '/home/saulius/struct/CIF-dictionaries/cif_core.dic'
dictionary named 'cif_core.dic' version 2.4.1 from 2010-06-29.

Automatic conversion script
Id: cif_fix_enum 1527 2010-12-29 10:47:43Z saulius 
;
_cod_original_sg_symbol_H-M 'P 21/n'
_cod_database_code 4062385

loop_
_symmetry_equiv_pos_as_xyz
'x, y, z'
'-x+1/2, y+1/2, -z+1/2'
'-x, -y, -z'
'x-1/2, -y-1/2, z-1/2'

loop_
_atom_site_label
_atom_site_type_symbol
_atom_site_fract_x
_atom_site_fract_y
_atom_site_fract_z
_atom_site_U_iso_or_equiv
_atom_site_adp_type
_atom_site_occupancy
_atom_site_symmetry_multiplicity
_atom_site_calc_flag
_atom_site_refinement_flags
_atom_site_disorder_assembly
_atom_site_disorder_group
Ni1 Ni 0.75748(7) 0.891246(19) 0.83603(5) 0.0232(2) Uani 1 1 d . . .
N1 N 0.8794(5) 0.89133(12) 0.7040(3) 0.0235(8) Uani 1 1 d . . .
O1 O 0.6247(5) 0.89753(11) 0.9615(3) 0.0421(9) Uani 1 1 d . . .
N2 N 0.9308(5) 0.84941(12) 0.9335(3) 0.0229(8) Uani 1 1 d . . .
O2 O 0.5783(5) 0.93552(12) 0.7576(3) 0.0437(9) Uani 1 1 d . . .
N4 N 0.4584(5) 0.95014(13) 0.8237(4) 0.0313(9) Uani 1 1 d . . .
N3 N 0.4893(5) 0.93030(14) 0.9263(4) 0.0363(10) Uani 1 1 d . . .
C3 C 1.1027(6) 0.83870(14) 0.9167(4) 0.0227(10) Uani 1 1 d . . .
C4 C 1.1405(6) 0.88174(16) 0.5967(4) 0.0323(12) Uani 1 1 d . . .
H4A H 1.0702 0.8622 0.5282 0.048 Uiso 1 1 calc R . .
H4B H 1.2747 0.8720 0.6190 0.048 Uiso 1 1 calc R . .
H4C H 1.1323 0.9147 0.5705 0.048 Uiso 1 1 calc R . .
C2 C 1.1646(6) 0.85321(15) 0.8129(4) 0.0257(10) Uani 1 1 d . . .
H2 H 1.2943 0.8470 0.8128 0.031 Uiso 1 1 calc R . .
C1 C 1.0549(6) 0.87621(14) 0.7078(4) 0.0226(10) Uani 1 1 d . . .
C21 C 0.9798(7) 0.89041(18) 1.1837(5) 0.0455(13) Uani 1 1 d . . .
H21A H 0.9542 0.9010 1.2628 0.068 Uiso 1 1 calc R . .
H21B H 0.9269 0.9131 1.1179 0.068 Uiso 1 1 calc R . .
H21C H 1.1180 0.8878 1.1923 0.068 Uiso 1 1 calc R . .
C5 C 1.2369(6) 0.80920(16) 1.0109(4) 0.0324(12) Uani 1 1 d . . .
H5A H 1.2496 0.8227 1.0942 0.049 Uiso 1 1 calc R . .
H5B H 1.3624 0.8084 0.9905 0.049 Uiso 1 1 calc R . .
H5C H 1.1863 0.7772 1.0095 0.049 Uiso 1 1 calc R . .
C12 C 0.8658(6) 0.82400(16) 1.0307(4) 0.0273(11) Uani 1 1 d . . .
C17 C 0.8882(6) 0.84355(17) 1.1501(4) 0.0316(12) Uani 1 1 d . . .
C13 C 0.7770(6) 0.78103(16) 1.0004(5) 0.0313(12) Uani 1 1 d . . .
C6 C 0.7678(6) 0.90843(15) 0.5856(4) 0.0238(10) Uani 1 1 d . . .
C16 C 0.8197(7) 0.8177(2) 1.2369(5) 0.0442(14) Uani 1 1 d . . .
H16 H 0.8323 0.8301 1.3184 0.053 Uiso 1 1 calc R . .
C7 C 0.7735(7) 0.95600(17) 0.5571(4) 0.0328(12) Uani 1 1 d . . .
C18 C 0.8975(7) 0.99002(16) 0.6459(5) 0.0444(14) Uani 1 1 d . . .
H18A H 0.8542 0.9914 0.7238 0.067 Uiso 1 1 calc R . .
H18B H 0.8880 1.0212 0.6078 0.067 Uiso 1 1 calc R . .
H18C H 1.0307 0.9794 0.6636 0.067 Uiso 1 1 calc R . .
C22 C 0.3816(7) 0.94154(19) 1.0218(5) 0.0433(13) Uani 1 1 d . . .
H22A H 0.4673 0.9584 1.0915 0.052 Uiso 1 1 calc R . .
H22B H 0.3425 0.9119 1.0554 0.052 Uiso 1 1 calc R . .
C23 C 0.2057(7) 0.97117(18) 0.9735(5) 0.0516(15) Uani 1 1 d . . .
H23A H 0.2408 0.9991 0.9319 0.077 Uiso 1 1 calc R . .
H23B H 0.1514 0.9808 1.0433 0.077 Uiso 1 1 calc R . .
H23C H 0.1110 0.9529 0.9139 0.077 Uiso 1 1 calc R . .
C14 C 0.7151(7) 0.75705(18) 1.0920(6) 0.0463(15) Uani 1 1 d . . .
H14 H 0.6570 0.7272 1.0733 0.056 Uiso 1 1 calc R . .
C15 C 0.7353(7) 0.7752(2) 1.2098(6) 0.0513(16) Uani 1 1 d . . .
H15 H 0.6907 0.7582 1.2716 0.062 Uiso 1 1 calc R . .
C10 C 0.5351(7) 0.8942(2) 0.3973(5) 0.0441(14) Uani 1 1 d . . .
H10 H 0.4527 0.8733 0.3427 0.053 Uiso 1 1 calc R . .
C11 C 0.6482(6) 0.87732(17) 0.5070(4) 0.0313(12) Uani 1 1 d . . .
C19 C 0.6428(7) 0.82599(17) 0.5418(5) 0.0455(14) Uani 1 1 d . . .
H19A H 0.5904 0.8230 0.6159 0.068 Uiso 1 1 calc R . .
H19B H 0.7726 0.8131 0.5597 0.068 Uiso 1 1 calc R . .
H19C H 0.5619 0.8087 0.4724 0.068 Uiso 1 1 calc R . .
C9 C 0.5395(8) 0.9414(2) 0.3651(5) 0.0518(16) Uani 1 1 d . . .
H9 H 0.4618 0.9525 0.2888 0.062 Uiso 1 1 calc R . .
C8 C 0.6562(7) 0.97130(19) 0.4439(5) 0.0424(14) Uani 1 1 d . . .
H8 H 0.6584 1.0035 0.4218 0.051 Uiso 1 1 calc R . .
C20 C 0.7447(7) 0.76148(17) 0.8717(5) 0.0475(15) Uani 1 1 d . . .
H20A H 0.6994 0.7291 0.8714 0.071 Uiso 1 1 calc R . .
H20B H 0.8649 0.7621 0.8442 0.071 Uiso 1 1 calc R . .
H20C H 0.6488 0.7804 0.8148 0.071 Uiso 1 1 calc R . .

loop_
_atom_site_aniso_label
_atom_site_aniso_U_11
_atom_site_aniso_U_22
_atom_site_aniso_U_33
_atom_site_aniso_U_23
_atom_site_aniso_U_13
_atom_site_aniso_U_12
Ni1 0.0212(3) 0.0235(3) 0.0252(3) 0.0044(3) 0.0060(2) 0.0031(3)
N1 0.0216(19) 0.023(2) 0.025(2) 0.0056(18) 0.0041(15) 0.0023(17)
O1 0.0364(19) 0.044(2) 0.047(2) 0.0059(18) 0.0102(17) 0.0162(17)
N2 0.0204(19) 0.022(2) 0.026(2) 0.0012(17) 0.0051(16) 0.0006(16)
O2 0.039(2) 0.048(2) 0.048(2) 0.0019(18) 0.0178(18) 0.0114(18)
N4 0.035(2) 0.029(2) 0.031(2) 0.008(2) 0.0104(19) 0.0085(19)
N3 0.033(2) 0.033(2) 0.041(3) -0.003(2) 0.006(2) 0.002(2)
C3 0.020(2) 0.020(2) 0.026(3) -0.001(2) 0.0003(19) -0.0030(19)
C4 0.035(3) 0.032(3) 0.032(3) -0.001(2) 0.012(2) 0.006(2)
C2 0.019(2) 0.024(3) 0.035(3) -0.004(2) 0.008(2) 0.001(2)
C1 0.020(2) 0.018(2) 0.029(3) -0.005(2) 0.004(2) -0.0020(19)
C21 0.050(3) 0.052(3) 0.032(3) -0.001(3) 0.004(2) 0.005(3)
C5 0.021(2) 0.033(3) 0.042(3) 0.005(2) 0.003(2) 0.006(2)
C12 0.022(2) 0.029(3) 0.030(3) 0.012(2) 0.003(2) 0.007(2)
C17 0.027(3) 0.034(3) 0.034(3) 0.013(2) 0.007(2) 0.009(2)
C13 0.024(3) 0.021(3) 0.047(3) 0.010(2) 0.005(2) 0.006(2)
C6 0.025(2) 0.024(2) 0.024(3) 0.000(2) 0.011(2) 0.002(2)
C16 0.046(3) 0.055(4) 0.036(3) 0.015(3) 0.018(3) 0.023(3)
C7 0.035(3) 0.035(3) 0.031(3) 0.008(2) 0.014(2) 0.010(2)
C18 0.054(3) 0.030(3) 0.051(4) 0.007(3) 0.016(3) 0.003(3)
C22 0.048(3) 0.047(3) 0.038(3) -0.005(3) 0.016(3) 0.007(3)
C23 0.051(4) 0.043(3) 0.066(4) -0.005(3) 0.023(3) 0.005(3)
C14 0.033(3) 0.031(3) 0.076(5) 0.022(3) 0.014(3) 0.006(2)
C15 0.039(3) 0.051(4) 0.068(4) 0.037(3) 0.022(3) 0.016(3)
C10 0.040(3) 0.060(4) 0.030(3) -0.011(3) 0.003(2) 0.007(3)
C11 0.026(3) 0.038(3) 0.031(3) 0.003(2) 0.008(2) 0.003(2)
C19 0.041(3) 0.041(3) 0.050(4) -0.007(3) 0.001(3) -0.004(3)
C9 0.049(3) 0.080(5) 0.022(3) 0.008(3) 0.001(3) 0.030(3)
C8 0.048(3) 0.045(3) 0.038(3) 0.012(3) 0.020(3) 0.021(3)
C20 0.041(3) 0.030(3) 0.066(4) 0.000(3) 0.001(3) -0.006(3)

loop_
_geom_bond_atom_site_label_1
_geom_bond_atom_site_label_2
_geom_bond_distance
_geom_bond_site_symmetry_2
_geom_bond_publ_flag
Ni1 O1 1.863(3) . ?
Ni1 N1 1.866(3) . ?
Ni1 O2 1.867(3) . ?
Ni1 N2 1.873(3) . ?
N1 C1 1.325(5) . ?
N1 C6 1.448(5) . ?
O1 N3 1.340(5) . ?
N2 C3 1.328(5) . ?
N2 C12 1.457(5) . ?
O2 N4 1.320(5) . ?
N4 N3 1.237(5) . ?
N3 C22 1.481(6) . ?
C3 C2 1.385(6) . ?
C3 C5 1.500(6) . ?
C4 C1 1.501(6) . ?
C2 C1 1.404(6) . ?
C21 C17 1.498(6) . ?
C12 C13 1.386(6) . ?
C12 C17 1.403(6) . ?
C17 C16 1.387(6) . ?
C13 C14 1.377(7) . ?
C13 C20 1.491(7) . ?
C6 C11 1.390(6) . ?
C6 C7 1.395(6) . ?
C16 C15 1.357(7) . ?
C7 C8 1.403(6) . ?
C7 C18 1.513(7) . ?
C22 C23 1.512(7) . ?
C14 C15 1.374(8) . ?
C10 C11 1.378(6) . ?
C10 C9 1.393(7) . ?
C11 C19 1.516(7) . ?
C9 C8 1.360(7) . ?
